data_2237397
loop_
_publ_author_name
'Sreenivasa, S.'
'ManojKumar, K. E.'
'Suchetan, P. A.'
'Tonannavar, J.'
'Chavan, Yashshwita'
'Palakshamurthy, B. S.'

_publ_section_title
;
 (2,3-Difluorophenyl)(4-tosylpiperazin-1-yl)methanone
;
_journal_coeditor_code SJ5290
_journal_issue 2
_journal_name_full 'Acta Crystallographica Section E'
_journal_page_first o185
_journal_paper_doi 10.1107/S1600536812051690
_journal_volume 69
_journal_year 2013
_chemical_formula_iupac 'C18 H18 F2 N2 O3 S'
_chemical_formula_moiety 'C18 H18 F2 N2 O3 S'
_chemical_formula_sum 'C18 H18 F2 N2 O3 S'
_chemical_formula_weight 380.40
_chemical_melting_point 457
_chemical_name_systematic
;
(2,3-Difluorophenyl)(4-tosylpiperazin-1-yl)methanone
;
_space_group_IT_number 14
_symmetry_cell_setting monoclinic
_symmetry_space_group_name_Hall '-P 2ybc'
_symmetry_space_group_name_H-M 'P 1 21/c 1'
_atom_sites_solution_hydrogens geom
_atom_sites_solution_primary direct
_atom_sites_solution_secondary difmap
_audit_creation_method SHELXL-97
_cell_angle_alpha 90.00
_cell_angle_beta 113.5130(10)
_cell_angle_gamma 90.00
_cell_formula_units_Z 4
_cell_length_a 17.0456(4)
_cell_length_b 7.60260(10)
_cell_length_c 15.5113(3)
_cell_measurement_reflns_used 2364
_cell_measurement_temperature 298(2)
_cell_measurement_theta_max 22.4
_cell_measurement_theta_min 2.6
_cell_volume 1843.22(6)
_computing_cell_refinement 'APEX2 and SAINT-Plus (Bruker, 2009)'
_computing_data_collection 'APEX2 (Bruker, 2009)'
_computing_data_reduction 'SAINT-Plus and XPREP (Bruker,2009)'
_computing_molecular_graphics 'ORTEP-3  (Farrugia, 2012)'
_computing_publication_material 'SHELXL97 (Sheldrick, 2008)'
_computing_structure_refinement 'SHELXL-97 (Sheldrick, 2008)'
_computing_structure_solution 'SHELXS-97 (Sheldrick, 2008)'
_diffrn_ambient_temperature 298(2)
_diffrn_detector_area_resol_mean 0.95
_diffrn_measured_fraction_theta_full 0.998
_diffrn_measured_fraction_theta_max 0.998
_diffrn_measurement_device_type 'Bruker APEXII CCD'
_diffrn_measurement_method '\f and \w scans'
_diffrn_radiation_monochromator graphite
_diffrn_radiation_source 'fine-focus sealed tube'
_diffrn_radiation_type MoK\a
_diffrn_radiation_wavelength 0.71073
_diffrn_reflns_av_R_equivalents 0.0226
_diffrn_reflns_av_sigmaI/netI 0.0181
_diffrn_reflns_limit_h_max 15
_diffrn_reflns_limit_h_min -18
_diffrn_reflns_limit_k_max 7
_diffrn_reflns_limit_k_min -8
_diffrn_reflns_limit_l_max 16
_diffrn_reflns_limit_l_min -16
_diffrn_reflns_number 11988
_diffrn_reflns_theta_full 22.35
_diffrn_reflns_theta_max 22.35
_diffrn_reflns_theta_min 2.61
_diffrn_standards_number 0
_exptl_absorpt_coefficient_mu 0.215
_exptl_absorpt_correction_T_max 0.9583
_exptl_absorpt_correction_T_min 0.9423
_exptl_absorpt_correction_type multi-scan
_exptl_absorpt_process_details '(SADABS; Bruker, 2009)'
_exptl_crystal_colour colourless
_exptl_crystal_density_diffrn 1.371
_exptl_crystal_density_method 'not measured'
_exptl_crystal_description prism
_exptl_crystal_F_000 792
_exptl_crystal_size_max 0.28
_exptl_crystal_size_mid 0.26
_exptl_crystal_size_min 0.20
_refine_diff_density_max 0.150
_refine_diff_density_min -0.225
_refine_ls_extinction_method none
_refine_ls_goodness_of_fit_ref 1.059
_refine_ls_hydrogen_treatment constr
_refine_ls_matrix_type full
_refine_ls_number_constraints 0
_refine_ls_number_parameters 236
_refine_ls_number_reflns 2359
_refine_ls_number_restraints 0
_refine_ls_restrained_S_all 1.059
_refine_ls_R_factor_all 0.0426
_refine_ls_R_factor_gt 0.0333
_refine_ls_shift/su_max 0.001
_refine_ls_shift/su_mean 0.000
_refine_ls_structure_factor_coef Fsqd
_refine_ls_weighting_details 'calc w=1/[\s^2^(Fo^2^)+(0.0494P)^2^+0.3661P] where P=(Fo^2^+2Fc^2^)/3'
_refine_ls_weighting_scheme calc
_refine_ls_wR_factor_gt 0.0852
_refine_ls_wR_factor_ref 0.0922
_reflns_number_gt 1930
_reflns_number_total 2359
_reflns_threshold_expression I>2\s(I)
_cod_data_source_file sj5290.cif
_cod_data_source_block I
_cod_original_sg_symbol_H-M 'P 21/c'
_cod_database_code 2237397
_cod_database_fobs_code 2237397

loop_
_symmetry_equiv_pos_as_xyz
'x, y, z'
'-x, y+1/2, -z+1/2'
'-x, -y, -z'
'x, -y-1/2, z-1/2'

loop_
_atom_site_type_symbol
_atom_site_label
_atom_site_fract_x
_atom_site_fract_y
_atom_site_fract_z
_atom_site_U_iso_or_equiv
_atom_site_adp_type
_atom_site_calc_flag
_atom_site_refinement_flags
_atom_site_occupancy
_atom_site_symmetry_multiplicity
C C1 0.56842(15) 0.1855(3) -0.19563(16) 0.0606(6) Uani d . 1 1
C C2 0.50273(17) 0.2154(3) -0.28076(15) 0.0652(6) Uani d . 1 1
C C3 0.42103(17) 0.2278(3) -0.28889(17) 0.0712(7) Uani d . 1 1
H H3 0.3767 0.2486 -0.3470 0.085 Uiso calc R 1 1
C C4 0.40468(16) 0.2091(3) -0.20946(19) 0.0788(7) Uani d . 1 1
H H4 0.3488 0.2165 -0.2137 0.095 Uiso calc R 1 1
C C5 0.47062(17) 0.1794(3) -0.12370(17) 0.0710(7) Uani d . 1 1
H H5 0.4587 0.1672 -0.0705 0.085 Uiso calc R 1 1
C C6 0.55410(14) 0.1675(3) -0.11526(14) 0.0542(6) Uani d . 1 1
C C7 0.62575(15) 0.1198(3) -0.02411(15) 0.0599(6) Uani d . 1 1
C C8 0.71988(15) 0.1996(3) 0.13429(14) 0.0644(6) Uani d . 1 1
H H8A 0.7369 0.0777 0.1353 0.077 Uiso calc R 1 1
H H8B 0.6944 0.2135 0.1797 0.077 Uiso calc R 1 1
C C9 0.79693(15) 0.3155(3) 0.16094(15) 0.0632(6) Uani d . 1 1
H H9A 0.8364 0.2901 0.2249 0.076 Uiso calc R 1 1
H H9B 0.8260 0.2935 0.1195 0.076 Uiso calc R 1 1
C C10 0.71040(13) 0.5453(3) 0.05710(14) 0.0574(6) Uani d . 1 1
H H10A 0.7382 0.5278 0.0141 0.069 Uiso calc R 1 1
H H10B 0.6938 0.6679 0.0542 0.069 Uiso calc R 1 1
C C11 0.63270(14) 0.4302(3) 0.02931(15) 0.0598(6) Uani d . 1 1
H H11A 0.6015 0.4580 0.0679 0.072 Uiso calc R 1 1
H H11B 0.5954 0.4525 -0.0358 0.072 Uiso calc R 1 1
C C12 0.91357(14) 0.6645(3) 0.15849(14) 0.0584(6) Uani d . 1 1
C C13 0.98919(15) 0.5691(3) 0.19152(16) 0.0659(6) Uani d . 1 1
H H13 1.0022 0.4951 0.2431 0.079 Uiso calc R 1 1
C C14 1.04489(16) 0.5843(3) 0.14784(19) 0.0746(7) Uani d . 1 1
H H14 1.0952 0.5191 0.1702 0.089 Uiso calc R 1 1
C C15 1.02791(17) 0.6943(3) 0.07146(18) 0.0730(7) Uani d . 1 1
C C16 0.95135(18) 0.7848(3) 0.03828(17) 0.0742(7) Uani d . 1 1
H H16 0.9379 0.8565 -0.0143 0.089 Uiso calc R 1 1
C C17 0.89459(16) 0.7722(3) 0.08056(16) 0.0659(6) Uani d . 1 1
H H17 0.8437 0.8354 0.0571 0.079 Uiso calc R 1 1
C C18 1.0916(2) 0.7155(4) 0.0280(2) 0.1021(10) Uani d . 1 1
H H18A 1.0634 0.7612 -0.0346 0.153 Uiso calc R 1 1
H H18B 1.1165 0.6034 0.0256 0.153 Uiso calc R 1 1
H H18C 1.1357 0.7956 0.0651 0.153 Uiso calc R 1 1
N N1 0.65731(11) 0.2441(2) 0.04104(11) 0.0572(5) Uani d . 1 1
N N2 0.76965(11) 0.5003(2) 0.15333(11) 0.0571(5) Uani d . 1 1
O O1 0.65057(13) -0.0330(2) -0.01083(11) 0.0937(6) Uani d . 1 1
O O2 0.88639(11) 0.5727(2) 0.30408(10) 0.0772(5) Uani d . 1 1
O O3 0.79753(10) 0.8085(2) 0.20235(11) 0.0740(5) Uani d . 1 1
F F1 0.64895(9) 0.1741(2) -0.19068(10) 0.0971(5) Uani d . 1 1
F F2 0.52079(11) 0.2303(2) -0.35774(10) 0.1029(6) Uani d . 1 1
S S1 0.84155(4) 0.64492(7) 0.21283(4) 0.0619(2) Uani d . 1 1

loop_
_atom_site_aniso_label
_atom_site_aniso_U_11
_atom_site_aniso_U_22
_atom_site_aniso_U_33
_atom_site_aniso_U_12
_atom_site_aniso_U_13
_atom_site_aniso_U_23
C1 0.0636(15) 0.0573(14) 0.0623(15) 0.0075(12) 0.0267(13) 0.0050(11)
C2 0.0869(18) 0.0589(15) 0.0500(14) 0.0087(13) 0.0274(14) 0.0016(10)
C3 0.0761(18) 0.0625(16) 0.0607(15) 0.0060(13) 0.0122(13) -0.0038(11)
C4 0.0635(16) 0.0821(19) 0.087(2) 0.0011(14) 0.0268(16) -0.0009(14)
C5 0.0809(18) 0.0705(16) 0.0687(16) 0.0017(14) 0.0372(15) 0.0020(12)
C6 0.0702(15) 0.0380(12) 0.0526(13) 0.0016(10) 0.0226(11) -0.0001(9)
C7 0.0803(16) 0.0451(15) 0.0530(13) 0.0055(12) 0.0252(12) 0.0038(11)
C8 0.0877(17) 0.0441(13) 0.0535(13) 0.0094(12) 0.0198(12) 0.0069(10)
C9 0.0733(15) 0.0474(14) 0.0556(13) 0.0164(12) 0.0117(12) 0.0094(10)
C10 0.0643(14) 0.0413(13) 0.0549(13) 0.0079(11) 0.0115(11) 0.0077(9)
C11 0.0672(14) 0.0435(13) 0.0596(13) 0.0097(11) 0.0158(11) 0.0037(10)
C12 0.0631(14) 0.0409(12) 0.0522(12) -0.0002(11) 0.0031(11) -0.0037(10)
C13 0.0656(15) 0.0497(14) 0.0621(14) 0.0027(12) 0.0040(13) -0.0012(11)
C14 0.0597(15) 0.0575(16) 0.0884(18) 0.0001(13) 0.0105(14) -0.0153(14)
C15 0.0815(18) 0.0529(15) 0.0763(17) -0.0159(14) 0.0227(15) -0.0202(13)
C16 0.0898(19) 0.0559(16) 0.0635(15) -0.0092(14) 0.0163(15) -0.0017(12)
C17 0.0702(15) 0.0513(15) 0.0592(14) 0.0028(12) 0.0079(13) 0.0031(11)
C18 0.109(2) 0.089(2) 0.120(2) -0.0272(18) 0.058(2) -0.0307(18)
N1 0.0741(12) 0.0373(11) 0.0504(10) 0.0061(9) 0.0144(9) 0.0024(8)
N2 0.0660(11) 0.0395(10) 0.0518(10) 0.0089(9) 0.0089(9) 0.0057(8)
O1 0.1381(16) 0.0460(11) 0.0679(10) 0.0203(10) 0.0104(10) -0.0024(8)
O2 0.0933(12) 0.0732(11) 0.0470(8) 0.0107(9) 0.0088(8) 0.0031(7)
O3 0.0833(11) 0.0487(9) 0.0760(10) 0.0128(8) 0.0169(9) -0.0088(7)
F1 0.0793(10) 0.1325(14) 0.0878(10) 0.0192(9) 0.0422(8) 0.0291(9)
F2 0.1248(13) 0.1301(14) 0.0601(9) 0.0342(11) 0.0437(9) 0.0201(8)
S1 0.0722(4) 0.0485(4) 0.0499(3) 0.0083(3) 0.0084(3) -0.0018(2)

loop_
_atom_type_symbol
_atom_type_description
_atom_type_scat_dispersion_real
_atom_type_scat_dispersion_imag
_atom_type_scat_source
C C 0.0033 0.0016 'International Tables Vol C Tables 4.2.6.8 and 6.1.1.4'
H H 0.0000 0.0000 'International Tables Vol C Tables 4.2.6.8 and 6.1.1.4'
N N 0.0061 0.0033 'International Tables Vol C Tables 4.2.6.8 and 6.1.1.4'
O O 0.0106 0.0060 'International Tables Vol C Tables 4.2.6.8 and 6.1.1.4'
F F 0.0171 0.0103 'International Tables Vol C Tables 4.2.6.8 and 6.1.1.4'
S S 0.1246 0.1234 'International Tables Vol C Tables 4.2.6.8 and 6.1.1.4'

loop_
_geom_angle_atom_site_label_1
_geom_angle_atom_site_label_2
_geom_angle_atom_site_label_3
_geom_angle
F1 C1 C2 119.3(2)
F1 C1 C6 119.3(2)
C2 C1 C6 121.4(2)
C3 C2 F2 120.1(2)
C3 C2 C1 121.2(2)
F2 C2 C1 118.7(2)
C2 C3 C4 118.6(2)
C2 C3 H3 120.7
C4 C3 H3 120.7
C3 C4 C5 120.3(2)
C3 C4 H4 119.9
C5 C4 H4 119.9
C4 C5 C6 121.1(2)
C4 C5 H5 119.4
C6 C5 H5 119.4
C1 C6 C5 117.3(2)
C1 C6 C7 120.6(2)
C5 C6 C7 121.8(2)
O1 C7 N1 122.5(2)
O1 C7 C6 119.0(2)
N1 C7 C6 118.36(19)
N1 C8 C9 110.67(17)
N1 C8 H8A 109.5
C9 C8 H8A 109.5
N1 C8 H8B 109.5
C9 C8 H8B 109.5
H8A C8 H8B 108.1
N2 C9 C8 109.02(18)
N2 C9 H9A 109.9
C8 C9 H9A 109.9
N2 C9 H9B 109.9
C8 C9 H9B 109.9
H9A C9 H9B 108.3
N2 C10 C11 109.02(16)
N2 C10 H10A 109.9
C11 C10 H10A 109.9
N2 C10 H10B 109.9
C11 C10 H10B 109.9
H10A C10 H10B 108.3
N1 C11 C10 110.57(17)
N1 C11 H11A 109.5
C10 C11 H11A 109.5
N1 C11 H11B 109.5
C10 C11 H11B 109.5
H11A C11 H11B 108.1
C13 C12 C17 119.3(2)
C13 C12 S1 120.31(18)
C17 C12 S1 120.34(18)
C14 C13 C12 119.8(2)
C14 C13 H13 120.1
C12 C13 H13 120.1
C13 C14 C15 121.6(2)
C13 C14 H14 119.2
C15 C14 H14 119.2
C16 C15 C14 117.7(3)
C16 C15 C18 121.7(3)
C14 C15 C18 120.6(3)
C17 C16 C15 121.9(2)
C17 C16 H16 119.0
C15 C16 H16 119.0
C16 C17 C12 119.6(2)
C16 C17 H17 120.2
C12 C17 H17 120.2
C15 C18 H18A 109.5
C15 C18 H18B 109.5
H18A C18 H18B 109.5
C15 C18 H18C 109.5
H18A C18 H18C 109.5
H18B C18 H18C 109.5
C7 N1 C8 120.31(17)
C7 N1 C11 125.61(17)
C8 N1 C11 114.06(16)
C9 N2 C10 111.79(16)
C9 N2 S1 117.19(14)
C10 N2 S1 118.30(13)
O2 S1 O3 119.91(10)
O2 S1 N2 106.66(9)
O3 S1 N2 106.31(9)
O2 S1 C12 108.06(10)
O3 S1 C12 107.97(10)
N2 S1 C12 107.32(9)

loop_
_geom_bond_atom_site_label_1
_geom_bond_atom_site_label_2
_geom_bond_distance
C1 F1 1.347(2)
C1 C2 1.367(3)
C1 C6 1.369(3)
C2 C3 1.351(3)
C2 F2 1.352(3)
C3 C4 1.375(3)
C3 H3 0.9300
C4 C5 1.375(3)
C4 H4 0.9300
C5 C6 1.379(3)
C5 H5 0.9300
C6 C7 1.498(3)
C7 O1 1.225(3)
C7 N1 1.330(3)
C8 N1 1.454(3)
C8 C9 1.496(3)
C8 H8A 0.9700
C8 H8B 0.9700
C9 N2 1.470(3)
C9 H9A 0.9700
C9 H9B 0.9700
C10 N2 1.470(2)
C10 C11 1.500(3)
C10 H10A 0.9700
C10 H10B 0.9700
C11 N1 1.466(3)
C11 H11A 0.9700
C11 H11B 0.9700
C12 C13 1.387(3)
C12 C17 1.387(3)
C12 S1 1.751(2)
C13 C14 1.374(3)
C13 H13 0.9300
C14 C15 1.383(4)
C14 H14 0.9300
C15 C16 1.380(4)
C15 C18 1.497(4)
C16 C17 1.372(3)
C16 H16 0.9300
C17 H17 0.9300
C18 H18A 0.9600
C18 H18B 0.9600
C18 H18C 0.9600
N2 S1 1.6311(17)
O2 S1 1.4234(15)
O3 S1 1.4281(16)

loop_
_geom_hbond_atom_site_label_D
_geom_hbond_atom_site_label_H
_geom_hbond_atom_site_label_A
_geom_hbond_site_symmetry_A
_geom_hbond_distance_DH
_geom_hbond_distance_HA
_geom_hbond_distance_DA
_geom_hbond_angle_DHA
C4 H4 O3 3_665 0.93 2.58 3.495(3) 169.3
C8 H8A O3 1_545 0.97 2.34 3.255(3) 156.8
C10 H10B O1 1_565 0.97 2.48 3.402(3) 159.2
C8 H8B F1 4_566 0.97 2.57 3.518(3) 165.0
C11 H11A F2 4_566 0.97 2.56 3.296(3) 133.1

loop_
_geom_torsion_atom_site_label_1
_geom_torsion_atom_site_label_2
_geom_torsion_atom_site_label_3
_geom_torsion_atom_site_label_4
_geom_torsion
F1 C1 C2 C3 180.0(2)
C6 C1 C2 C3 -0.2(4)
F1 C1 C2 F2 0.8(3)
C6 C1 C2 F2 -179.4(2)
F2 C2 C3 C4 178.9(2)
C1 C2 C3 C4 -0.2(4)
C2 C3 C4 C5 0.4(4)
C3 C4 C5 C6 -0.1(4)
F1 C1 C6 C5 -179.7(2)
C2 C1 C6 C5 0.5(3)
F1 C1 C6 C7 -5.4(3)
C2 C1 C6 C7 174.8(2)
C4 C5 C6 C1 -0.3(3)
C4 C5 C6 C7 -174.6(2)
C1 C6 C7 O1 -76.6(3)
C5 C6 C7 O1 97.4(3)
C1 C6 C7 N1 106.4(2)
C5 C6 C7 N1 -79.5(3)
N1 C8 C9 N2 55.6(2)
N2 C10 C11 N1 -54.7(2)
C17 C12 C13 C14 1.0(3)
S1 C12 C13 C14 179.43(16)
C12 C13 C14 C15 0.5(3)
C13 C14 C15 C16 -2.0(3)
C13 C14 C15 C18 176.9(2)
C14 C15 C16 C17 2.1(3)
C18 C15 C16 C17 -176.9(2)
C15 C16 C17 C12 -0.6(3)
C13 C12 C17 C16 -1.0(3)
S1 C12 C17 C16 -179.41(17)
O1 C7 N1 C8 -4.0(3)
C6 C7 N1 C8 172.92(19)
O1 C7 N1 C11 178.1(2)
C6 C7 N1 C11 -5.1(3)
C9 C8 N1 C7 127.7(2)
C9 C8 N1 C11 -54.1(3)
C10 C11 N1 C7 -128.3(2)
C10 C11 N1 C8 53.6(2)
C8 C9 N2 C10 -60.2(2)
C8 C9 N2 S1 158.59(15)
C11 C10 N2 C9 59.8(2)
C11 C10 N2 S1 -159.43(14)
C9 N2 S1 O2 -44.59(18)
C10 N2 S1 O2 176.77(15)
C9 N2 S1 O3 -173.63(15)
C10 N2 S1 O3 47.72(18)
C9 N2 S1 C12 71.02(17)
C10 N2 S1 C12 -67.62(17)
C13 C12 S1 O2 18.83(19)
C17 C12 S1 O2 -162.78(17)
C13 C12 S1 O3 149.92(17)
C17 C12 S1 O3 -31.70(19)
C13 C12 S1 N2 -95.85(17)
C17 C12 S1 N2 82.53(18)

loop_
_cod_related_entry_id
_cod_related_entry_database
_cod_related_entry_code
1 ChemSpider 30658324
